data_7008174
loop_
_publ_author_name
'Panda, Manashi'
'Das, Srijit'
'Mostafa, Golam'
'Castineiras, Alfonso'
'Goswami, Sreebrata'

_publ_section_title
;
 Platinum complexes of diazo ligands. Studies of regioselective
 aromatic ring amination, oxidative halogen addition and reductive
 halogen elimination reactions.
;
_journal_issue 7
_journal_name_full 'Dalton transactions (Cambridge, England : 2003)'
_journal_page_first 1249
_journal_page_last 1255
_journal_paper_doi 10.1039/b418470j
_journal_year 2005
_chemical_formula_moiety '[PtBr3(L2a)]'
_chemical_formula_sum 'C17 H13 Br3 N4 Pt'
_chemical_formula_weight 708.13
_chemical_name_systematic
;
?
;
_space_group_IT_number 14
_symmetry_cell_setting monoclinic
_symmetry_Int_Tables_number 14
_symmetry_space_group_name_Hall '-P 2ybc'
_symmetry_space_group_name_H-M 'P 1 21/c 1'
_atom_sites_solution_hydrogens geom
_atom_sites_solution_primary direct
_atom_sites_solution_secondary difmap
_audit_creation_method SHELXL-97
_cell_angle_alpha 90.00
_cell_angle_beta 105.1650(10)
_cell_angle_gamma 90.00
_cell_formula_units_Z 4
_cell_length_a 12.1865(9)
_cell_length_b 8.5286(6)
_cell_length_c 18.5423(13)
_cell_measurement_reflns_used 4737
_cell_measurement_temperature 100(2)
_cell_measurement_theta_max 28.254
_cell_measurement_theta_min 2.473
_cell_volume 1860.1(2)
_computing_cell_refinement 'Bruker SMART'
_computing_data_collection 'Bruker SMART'
_computing_data_reduction 'Bruker SHELXTL'
_computing_molecular_graphics 'Ortep-3 for windows (Farrugia, 1997)'
_computing_publication_material 'Platon99 (Spek, 1999)'
_computing_structure_refinement 'SHELXL-97 (Sheldrick, 1997)'
_computing_structure_solution 'SHELXS-97 (Sheldrick, 1997)'
_diffrn_ambient_temperature 100(2)
_diffrn_measured_fraction_theta_full 0.992
_diffrn_measured_fraction_theta_max 0.992
_diffrn_measurement_device_type 'CCD area detector'
_diffrn_measurement_method 'phi and omega scans'
_diffrn_radiation_monochromator graphite
_diffrn_radiation_source 'sealed tube'
_diffrn_radiation_type MoK\a
_diffrn_radiation_wavelength 0.71073
_diffrn_reflns_av_R_equivalents 0.0573
_diffrn_reflns_av_sigmaI/netI 0.0588
_diffrn_reflns_limit_h_max 8
_diffrn_reflns_limit_h_min -16
_diffrn_reflns_limit_k_max 11
_diffrn_reflns_limit_k_min -11
_diffrn_reflns_limit_l_max 24
_diffrn_reflns_limit_l_min -23
_diffrn_reflns_number 12039
_diffrn_reflns_theta_full 28.29
_diffrn_reflns_theta_max 28.29
_diffrn_reflns_theta_min 2.28
_diffrn_standards_decay_% 0
_exptl_absorpt_coefficient_mu 13.996
_exptl_absorpt_correction_T_max 0.1705
_exptl_absorpt_correction_T_min 0.1202
_exptl_absorpt_correction_type empirical
_exptl_absorpt_process_details 'SADABS (Sheldrick, 1996)'
_exptl_crystal_colour Green
_exptl_crystal_density_diffrn 2.529
_exptl_crystal_density_method 'not measured'
_exptl_crystal_description Parallelopiped
_exptl_crystal_F_000 1304
_exptl_crystal_size_max 0.17
_exptl_crystal_size_mid 0.14
_exptl_crystal_size_min 0.13
_refine_diff_density_max 2.222
_refine_diff_density_min -2.135
_refine_diff_density_rms 0.265
_refine_ls_extinction_method none
_refine_ls_goodness_of_fit_ref 1.025
_refine_ls_hydrogen_treatment noref
_refine_ls_matrix_type full
_refine_ls_number_parameters 226
_refine_ls_number_reflns 4579
_refine_ls_number_restraints 0
_refine_ls_restrained_S_all 1.025
_refine_ls_R_factor_all 0.0423
_refine_ls_R_factor_gt 0.0364
_refine_ls_shift/su_max 0.001
_refine_ls_shift/su_mean 0.000
_refine_ls_structure_factor_coef Fsqd
_refine_ls_weighting_details 'calc w=1/[\s^2^(Fo^2^)+(0.0472P)^2^+3.4995P] where P=(Fo^2^+2Fc^2^)/3'
_refine_ls_weighting_scheme calc
_refine_ls_wR_factor_gt 0.0902
_refine_ls_wR_factor_ref 0.0930
_reflns_number_gt 4038
_reflns_number_total 4579
_reflns_threshold_expression >2sigma(I)
_cod_data_source_file b418470j.txt
_cod_data_source_block compound_4
_cod_depositor_comments
;
The following automatic conversions were performed:
'_symmetry_cell_setting' value 'Monoclinic' changed to 'monoclinic'
according to '/home/saulius/struct/CIF-dictionaries/cif_core.dic'
dictionary named 'cif_core.dic' version 2.4.1 from 2010-06-29.

Automatic conversion script
Id: cif_fix_enum 1527 2010-12-29 10:47:43Z saulius 
;
_cod_original_sg_symbol_H-M 'P 21/c'
_cod_database_code 7008174

loop_
_symmetry_equiv_pos_as_xyz
'x, y, z'
'-x, y+1/2, -z+1/2'
'-x, -y, -z'
'x, -y-1/2, z-1/2'

loop_
_atom_site_label
_atom_site_type_symbol
_atom_site_fract_x
_atom_site_fract_y
_atom_site_fract_z
_atom_site_U_iso_or_equiv
_atom_site_adp_type
_atom_site_occupancy
_atom_site_symmetry_multiplicity
_atom_site_calc_flag
_atom_site_refinement_flags
_atom_site_disorder_assembly
_atom_site_disorder_group
Pt1 Pt 0.786854(18) 0.36152(2) 0.127239(11) 0.00860(8) Uani 1 1 d . . .
Br1 Br 0.96941(5) 0.22218(7) 0.16792(3) 0.01422(13) Uani 1 1 d . . .
Br2 Br 0.80269(6) 0.45307(7) 0.25514(3) 0.02075(15) Uani 1 1 d . . .
Br3 Br 0.60291(5) 0.49301(7) 0.08194(3) 0.01453(13) Uani 1 1 d . . .
N1 N 0.8635(4) 0.5482(6) 0.0904(3) 0.0118(9) Uani 1 1 d . . .
N2 N 0.8096(5) 0.3939(6) -0.0204(3) 0.0141(10) Uani 1 1 d . . .
N3 N 0.7743(4) 0.2982(5) 0.0231(2) 0.0093(9) Uani 1 1 d . . .
N4 N 0.7072(4) 0.1523(5) 0.1286(3) 0.0117(10) Uani 1 1 d . . .
C1 C 0.9106(5) 0.6759(7) 0.1267(3) 0.0151(12) Uani 1 1 d . . .
H1 H 0.9155 0.6862 0.1774 0.018 Uiso 1 1 calc R . .
C2 C 0.9529(5) 0.7944(7) 0.0899(3) 0.0171(12) Uani 1 1 d . . .
H2 H 0.9861 0.8834 0.1156 0.021 Uiso 1 1 calc R . .
C3 C 0.9446(6) 0.7773(7) 0.0137(3) 0.0174(12) Uani 1 1 d . . .
H3 H 0.9717 0.8559 -0.0118 0.021 Uiso 1 1 calc R . .
C4 C 0.8967(6) 0.6454(7) -0.0235(4) 0.0167(13) Uani 1 1 d . . .
H4 H 0.8916 0.6335 -0.0741 0.020 Uiso 1 1 calc R . .
C5 C 0.8560(5) 0.5297(7) 0.0153(3) 0.0138(11) Uani 1 1 d . . .
C6 C 0.7251(5) 0.1572(7) 0.0041(3) 0.0132(12) Uani 1 1 d . . .
C7 C 0.7056(6) 0.0920(7) -0.0690(3) 0.0163(12) Uani 1 1 d . . .
H7 H 0.7275 0.1462 -0.1064 0.020 Uiso 1 1 calc R . .
C8 C 0.6548(6) -0.0496(7) -0.0830(3) 0.0191(13) Uani 1 1 d . . .
H8 H 0.6411 -0.0939 -0.1304 0.023 Uiso 1 1 calc R . .
C9 C 0.6219(6) -0.1315(6) -0.0237(4) 0.0182(13) Uani 1 1 d . . .
H9 H 0.5875 -0.2293 -0.0339 0.022 Uiso 1 1 calc R . .
C10 C 0.6391(5) -0.0719(7) 0.0459(3) 0.0152(12) Uani 1 1 d . . .
H10 H 0.6173 -0.1288 0.0827 0.018 Uiso 1 1 calc R . .
C11 C 0.6911(5) 0.0793(6) 0.0631(3) 0.0116(11) Uani 1 1 d . . .
C12 C 0.6821(5) 0.0839(7) 0.1927(3) 0.0125(11) Uani 1 1 d . . .
C13 C 0.7346(5) -0.0533(7) 0.2236(3) 0.0148(12) Uani 1 1 d . . .
H13 H 0.7869 -0.1022 0.2025 0.018 Uiso 1 1 calc R . .
C14 C 0.7093(6) -0.1181(7) 0.2859(3) 0.0190(13) Uani 1 1 d . . .
H14 H 0.7444 -0.2105 0.3065 0.023 Uiso 1 1 calc R . .
C15 C 0.6323(5) -0.0452(7) 0.3172(3) 0.0182(13) Uani 1 1 d . . .
H15 H 0.6157 -0.0886 0.3591 0.022 Uiso 1 1 calc R . .
C16 C 0.5791(6) 0.0921(8) 0.2870(4) 0.0211(13) Uani 1 1 d . . .
H16 H 0.5272 0.1403 0.3087 0.025 Uiso 1 1 calc R . .
C17 C 0.6032(5) 0.1584(7) 0.2240(3) 0.0142(12) Uani 1 1 d . . .
H17 H 0.5675 0.2504 0.2033 0.017 Uiso 1 1 calc R . .

loop_
_atom_site_aniso_label
_atom_site_aniso_U_11
_atom_site_aniso_U_22
_atom_site_aniso_U_33
_atom_site_aniso_U_23
_atom_site_aniso_U_13
_atom_site_aniso_U_12
Pt1 0.00815(12) 0.00909(12) 0.00770(12) 0.00011(7) 0.00053(8) -0.00063(8)
Br1 0.0107(3) 0.0177(3) 0.0129(3) 0.0020(2) 0.0008(2) 0.0027(2)
Br2 0.0228(3) 0.0231(3) 0.0164(3) -0.0029(2) 0.0051(3) -0.0044(3)
Br3 0.0103(3) 0.0144(3) 0.0178(3) 0.0025(2) 0.0017(2) 0.0019(2)
N1 0.008(2) 0.017(2) 0.010(2) 0.0015(18) 0.0024(19) -0.003(2)
N2 0.017(3) 0.017(2) 0.007(2) 0.0011(18) 0.000(2) -0.004(2)
N3 0.010(2) 0.010(2) 0.009(2) 0.0008(17) 0.0043(19) 0.0023(19)
N4 0.013(3) 0.011(2) 0.011(2) 0.0029(17) 0.003(2) -0.0010(19)
C1 0.015(3) 0.015(3) 0.014(3) -0.001(2) 0.001(2) 0.000(2)
C2 0.015(3) 0.016(3) 0.021(3) -0.004(2) 0.006(3) -0.004(2)
C3 0.020(3) 0.012(3) 0.021(3) 0.002(2) 0.007(3) -0.003(2)
C4 0.017(3) 0.016(3) 0.020(3) 0.004(2) 0.009(3) -0.001(2)
C5 0.014(3) 0.018(3) 0.007(3) 0.000(2) -0.001(2) 0.005(2)
C6 0.012(3) 0.018(3) 0.009(3) -0.002(2) 0.000(2) -0.003(2)
C7 0.022(3) 0.017(3) 0.012(3) 0.000(2) 0.006(2) 0.003(3)
C8 0.028(4) 0.014(3) 0.016(3) -0.005(2) 0.005(3) 0.000(3)
C9 0.017(3) 0.009(3) 0.030(4) -0.005(2) 0.009(3) -0.003(2)
C10 0.014(3) 0.010(3) 0.021(3) 0.001(2) 0.003(2) -0.003(2)
C11 0.011(3) 0.010(3) 0.014(3) 0.003(2) 0.004(2) 0.000(2)
C12 0.012(3) 0.015(3) 0.010(3) 0.002(2) 0.000(2) -0.001(2)
C13 0.012(3) 0.014(3) 0.019(3) 0.000(2) 0.007(2) 0.000(2)
C14 0.024(4) 0.017(3) 0.014(3) 0.007(2) 0.002(3) 0.003(3)
C15 0.020(3) 0.021(3) 0.013(3) 0.003(2) 0.005(3) -0.007(3)
C16 0.020(3) 0.025(3) 0.022(3) -0.005(3) 0.013(3) -0.004(3)
C17 0.012(3) 0.015(3) 0.015(3) 0.001(2) 0.003(2) -0.002(2)

loop_
_atom_type_symbol
_atom_type_description
_atom_type_scat_dispersion_real
_atom_type_scat_dispersion_imag
_atom_type_scat_source
C C 0.0033 0.0016 'International Tables Vol C Tables 4.2.6.8 and 6.1.1.4'
H H 0.0000 0.0000 'International Tables Vol C Tables 4.2.6.8 and 6.1.1.4'
N N 0.0061 0.0033 'International Tables Vol C Tables 4.2.6.8 and 6.1.1.4'
Br Br -0.2901 2.4595 'International Tables Vol C Tables 4.2.6.8 and 6.1.1.4'
Pt Pt -1.7033 8.3905 'International Tables Vol C Tables 4.2.6.8 and 6.1.1.4'

loop_
_geom_angle_atom_site_label_1
_geom_angle_atom_site_label_2
_geom_angle_atom_site_label_3
_geom_angle
_geom_angle_site_symmetry_1
_geom_angle_site_symmetry_3
_geom_angle_publ_flag
N3 Pt1 N4 81.77(19) . . ?
N3 Pt1 N1 79.17(18) . . ?
N4 Pt1 N1 160.93(19) . . ?
N3 Pt1 Br3 87.72(14) . . ?
N4 Pt1 Br3 90.53(14) . . ?
N1 Pt1 Br3 89.20(14) . . ?
N3 Pt1 Br2 177.35(13) . . ?
N4 Pt1 Br2 100.62(13) . . ?
N1 Pt1 Br2 98.45(13) . . ?
Br3 Pt1 Br2 91.10(2) . . ?
N3 Pt1 Br1 90.00(14) . . ?
N4 Pt1 Br1 88.19(14) . . ?
N1 Pt1 Br1 91.32(14) . . ?
Br3 Pt1 Br1 177.52(2) . . ?
Br2 Pt1 Br1 91.22(2) . . ?
C1 N1 C5 120.6(5) . . ?
C1 N1 Pt1 130.0(4) . . ?
C5 N1 Pt1 109.4(4) . . ?
N3 N2 C5 112.9(4) . . ?
N2 N3 C6 126.4(5) . . ?
N2 N3 Pt1 118.9(4) . . ?
C6 N3 Pt1 114.6(3) . . ?
C11 N4 C12 123.8(5) . . ?
C11 N4 Pt1 110.8(4) . . ?
C12 N4 Pt1 125.1(4) . . ?
N1 C1 C2 120.9(5) . . ?
N1 C1 H1 119.5 . . ?
C2 C1 H1 119.5 . . ?
C1 C2 C3 118.8(5) . . ?
C1 C2 H2 120.6 . . ?
C3 C2 H2 120.6 . . ?
C4 C3 C2 120.3(5) . . ?
C4 C3 H3 119.9 . . ?
C2 C3 H3 119.9 . . ?
C3 C4 C5 119.2(6) . . ?
C3 C4 H4 120.4 . . ?
C5 C4 H4 120.4 . . ?
N2 C5 N1 119.4(5) . . ?
N2 C5 C4 120.4(5) . . ?
N1 C5 C4 120.2(5) . . ?
N3 C6 C7 123.3(5) . . ?
N3 C6 C11 114.3(5) . . ?
C7 C6 C11 122.4(5) . . ?
C8 C7 C6 119.1(5) . . ?
C8 C7 H7 120.4 . . ?
C6 C7 H7 120.4 . . ?
C7 C8 C9 119.3(5) . . ?
C7 C8 H8 120.3 . . ?
C9 C8 H8 120.3 . . ?
C10 C9 C8 122.7(5) . . ?
C10 C9 H9 118.6 . . ?
C8 C9 H9 118.6 . . ?
C9 C10 C11 119.9(5) . . ?
C9 C10 H10 120.1 . . ?
C11 C10 H10 120.1 . . ?
N4 C11 C6 118.5(5) . . ?
N4 C11 C10 124.9(5) . . ?
C6 C11 C10 116.6(5) . . ?
C13 C12 C17 120.4(5) . . ?
C13 C12 N4 120.9(5) . . ?
C17 C12 N4 118.7(5) . . ?
C12 C13 C14 120.1(5) . . ?
C12 C13 H13 119.9 . . ?
C14 C13 H13 119.9 . . ?
C15 C14 C13 119.8(6) . . ?
C15 C14 H14 120.1 . . ?
C13 C14 H14 120.1 . . ?
C14 C15 C16 120.7(5) . . ?
C14 C15 H15 119.6 . . ?
C16 C15 H15 119.6 . . ?
C15 C16 C17 120.2(6) . . ?
C15 C16 H16 119.9 . . ?
C17 C16 H16 119.9 . . ?
C16 C17 C12 118.7(6) . . ?
C16 C17 H17 120.6 . . ?
C12 C17 H17 120.6 . . ?

loop_
_geom_bond_atom_site_label_1
_geom_bond_atom_site_label_2
_geom_bond_distance
_geom_bond_site_symmetry_2
_geom_bond_publ_flag
Pt1 N3 1.971(4) . ?
Pt1 N4 2.035(5) . ?
Pt1 N1 2.050(5) . ?
Pt1 Br3 2.4501(6) . ?
Pt1 Br2 2.4560(6) . ?
Pt1 Br1 2.4602(6) . ?
N1 C1 1.329(8) . ?
N1 C5 1.381(7) . ?
N2 N3 1.298(6) . ?
N2 C5 1.380(8) . ?
N3 C6 1.349(7) . ?
N4 C11 1.333(7) . ?
N4 C12 1.428(7) . ?
C1 C2 1.391(8) . ?
C1 H1 0.9300 . ?
C2 C3 1.398(8) . ?
C2 H2 0.9300 . ?
C3 C4 1.367(8) . ?
C3 H3 0.9300 . ?
C4 C5 1.387(8) . ?
C4 H4 0.9300 . ?
C6 C7 1.425(8) . ?
C6 C11 1.431(7) . ?
C7 C8 1.351(9) . ?
C7 H7 0.9300 . ?
C8 C9 1.445(8) . ?
C8 H8 0.9300 . ?
C9 C10 1.352(8) . ?
C9 H9 0.9300 . ?
C10 C11 1.435(8) . ?
C10 H10 0.9300 . ?
C12 C13 1.384(8) . ?
C12 C17 1.399(8) . ?
C13 C14 1.386(8) . ?
C13 H13 0.9300 . ?
C14 C15 1.375(9) . ?
C14 H14 0.9300 . ?
C15 C16 1.383(9) . ?
C15 H15 0.9300 . ?
C16 C17 1.396(8) . ?
C16 H16 0.9300 . ?
C17 H17 0.9300 . ?
